data_4329264
loop_
_publ_author_name
'J\"urgen Bauer'
'R\"udiger Bertermann'
'Holger Braunschweig'
'Katrin Gruss'
'Florian Hupp'
'Thomas Kramer'

_publ_contact_author_address
; Institut fuer Anorganische Chemie
Universitaet Wuerzburg
Am Hubland
97074 Wuerzburg, Germany
;
_publ_contact_author_email H.Braunschweig@mail.uni-wuerzburg.de
_publ_contact_author_fax +49-931-8884623
_publ_contact_author_name 'Prof. Dr. Holger Braunschweig'
_publ_contact_author_phone +49-931-8885260
_publ_section_title
;
 New Metal-Only Lewis Pairs: Elucidating the Electronic Influence of
 N-Heterocyclic Carbenes and Phosphines on the Dative Pt-Al Bond
;
_journal_name_full 'Inorganic Chemistry'
_journal_page_first 5617
_journal_page_last 5626
_journal_paper_doi 10.1021/ic300531b
_journal_volume 51
_journal_year 2012
_chemical_formula_moiety 'C30 H45 N2 P Pt'
_chemical_formula_sum 'C30 H45 N2 P Pt'
_chemical_formula_weight 659.74
_chemical_name_common
;
?
;
_chemical_name_systematic
; 
?
;
_space_group_IT_number 2
_symmetry_cell_setting triclinic
_symmetry_space_group_name_Hall '-P 1'
_symmetry_space_group_name_H-M 'P -1'
_atom_sites_solution_hydrogens geom
_atom_sites_solution_primary direct
_atom_sites_solution_secondary difmap
_audit_creation_method SHELXL-97
_cell_angle_alpha 78.494(4)
_cell_angle_beta 77.506(4)
_cell_angle_gamma 66.744(3)
_cell_formula_units_Z 2
_cell_length_a 10.3236(18)
_cell_length_b 10.8091(18)
_cell_length_c 15.026(3)
_cell_measurement_reflns_used 7157
_cell_measurement_temperature 173(2)
_cell_measurement_theta_max 26.00
_cell_measurement_theta_min 2.34
_cell_volume 1491.8(5)
_computing_cell_refinement 'Saint+ NT ver. 7.53A (Bruker AXS)'
_computing_data_collection 'Smart NT ver. 5.63 (Bruker AXS)'
_computing_data_reduction 'Saint+ NT ver. 7.53A (Bruker AXS)'
_computing_molecular_graphics 'XP ver. 5.1 (Bruker AXS, 1998)'
_computing_publication_material 'SHELXL-97 (Sheldrick, 2008)'
_computing_structure_refinement 'SHELXL-97 (Sheldrick, 1997)'
_computing_structure_solution 'SHELXS-97 (Sheldrick, 1990)'
_diffrn_ambient_temperature 173(2)
_diffrn_measured_fraction_theta_full 0.997
_diffrn_measured_fraction_theta_max 0.994
_diffrn_measurement_device_type 'Bruker APEX-I CCD'
_diffrn_measurement_method '\f and \w scans'
_diffrn_radiation_monochromator graphite
_diffrn_radiation_source 'sealed tube'
_diffrn_radiation_type MoK\a
_diffrn_radiation_wavelength 0.71073
_diffrn_reflns_av_R_equivalents 0.0373
_diffrn_reflns_av_sigmaI/netI 0.0334
_diffrn_reflns_limit_h_max 12
_diffrn_reflns_limit_h_min -12
_diffrn_reflns_limit_k_max 13
_diffrn_reflns_limit_k_min -13
_diffrn_reflns_limit_l_max 18
_diffrn_reflns_limit_l_min -17
_diffrn_reflns_number 20573
_diffrn_reflns_theta_full 26.00
_diffrn_reflns_theta_max 26.03
_diffrn_reflns_theta_min 2.07
_exptl_absorpt_coefficient_mu 4.776
_exptl_absorpt_correction_T_max 0.7453
_exptl_absorpt_correction_T_min 0.5166
_exptl_absorpt_correction_type multi-scan
_exptl_absorpt_process_details 'Sadabs 2008/1 (Brucker 2008)'
_exptl_crystal_colour yellow
_exptl_crystal_density_diffrn 1.469
_exptl_crystal_description block
_exptl_crystal_F_000 664
_exptl_crystal_size_max 0.31
_exptl_crystal_size_mid 0.16
_exptl_crystal_size_min 0.06
_refine_diff_density_max 0.676
_refine_diff_density_min -0.521
_refine_diff_density_rms 0.084
_refine_ls_extinction_method none
_refine_ls_goodness_of_fit_ref 1.066
_refine_ls_hydrogen_treatment constr
_refine_ls_matrix_type full
_refine_ls_number_parameters 319
_refine_ls_number_reflns 5858
_refine_ls_number_restraints 0
_refine_ls_restrained_S_all 1.066
_refine_ls_R_factor_all 0.0203
_refine_ls_R_factor_gt 0.0190
_refine_ls_shift/su_max 0.014
_refine_ls_shift/su_mean 0.000
_refine_ls_structure_factor_coef Fsqd
_refine_ls_weighting_details 'calc w=1/[\s^2^(Fo^2^)+(0.0224P)^2^+0.1070P] where P=(Fo^2^+2Fc^2^)/3'
_refine_ls_weighting_scheme calc
_refine_ls_wR_factor_gt 0.0487
_refine_ls_wR_factor_ref 0.0492
_reflns_number_gt 5558
_reflns_number_total 5858
_reflns_threshold_expression >2sigma(I)
_cod_data_source_file ic300531b_si_001_1.cif
_cod_data_source_block 18
_cod_original_cell_volume 1491.8(4)
_cod_database_code 4329264

loop_
_symmetry_equiv_pos_as_xyz
'x, y, z'
'-x, -y, -z'

loop_
_atom_site_label
_atom_site_type_symbol
_atom_site_fract_x
_atom_site_fract_y
_atom_site_fract_z
_atom_site_U_iso_or_equiv
_atom_site_adp_type
_atom_site_occupancy
_atom_site_symmetry_multiplicity
_atom_site_calc_flag
_atom_site_refinement_flags
C1 C 0.1252(3) 0.0185(2) 0.72347(17) 0.0289(5) Uani 1 1 d .
C3 C 0.0423(4) -0.0838(3) 0.6435(2) 0.0491(7) Uani 1 1 d .
H3A H 0.0096 -0.1020 0.5949 0.059 Uiso 1 1 calc R
C4 C 0.0557(3) -0.1557(3) 0.7264(2) 0.0477(7) Uani 1 1 d .
H4A H 0.0340 -0.2351 0.7483 0.057 Uiso 1 1 calc R
C10 C 0.1415(3) -0.1457(2) 0.86525(17) 0.0318(5) Uani 1 1 d .
C11 C 0.0315(3) -0.1411(2) 0.93788(18) 0.0349(5) Uani 1 1 d .
C12 C 0.0667(3) -0.1979(3) 1.02449(19) 0.0395(6) Uani 1 1 d .
H12A H -0.0075 -0.1947 1.0750 0.047 Uiso 1 1 calc R
C13 C 0.2070(3) -0.2592(3) 1.03942(19) 0.0406(6) Uani 1 1 d .
C14 C 0.3147(3) -0.2607(3) 0.9651(2) 0.0408(6) Uani 1 1 d .
H14A H 0.4114 -0.3012 0.9750 0.049 Uiso 1 1 calc R
C15 C 0.2848(3) -0.2051(2) 0.87763(18) 0.0348(5) Uani 1 1 d .
C16 C 0.4034(3) -0.2117(3) 0.7995(2) 0.0472(7) Uani 1 1 d .
H16A H 0.4946 -0.2700 0.8203 0.071 Uiso 1 1 calc R
H16B H 0.4039 -0.1202 0.7774 0.071 Uiso 1 1 calc R
H16C H 0.3898 -0.2492 0.7495 0.071 Uiso 1 1 calc R
C17 C 0.2420(4) -0.3217(4) 1.1339(2) 0.0671(10) Uani 1 1 d .
H17A H 0.3278 -0.4043 1.1295 0.101 Uiso 1 1 calc R
H17B H 0.1620 -0.3446 1.1709 0.101 Uiso 1 1 calc R
H17C H 0.2590 -0.2571 1.1629 0.101 Uiso 1 1 calc R
C18 C -0.1229(3) -0.0769(3) 0.9250(2) 0.0488(7) Uani 1 1 d .
H18A H -0.1369 0.0046 0.8798 0.073 Uiso 1 1 calc R
H18B H -0.1825 -0.0518 0.9837 0.073 Uiso 1 1 calc R
H18C H -0.1498 -0.1416 0.9030 0.073 Uiso 1 1 calc R
C19 C 0.1066(3) 0.1133(2) 0.56198(16) 0.0331(5) Uani 1 1 d .
C20 C 0.2370(3) 0.0722(3) 0.50490(19) 0.0424(6) Uani 1 1 d .
C21 C 0.2583(3) 0.1610(3) 0.4283(2) 0.0479(7) Uani 1 1 d .
H21A H 0.3469 0.1353 0.3883 0.057 Uiso 1 1 calc R
C22 C 0.1541(3) 0.2862(3) 0.40847(18) 0.0422(6) Uani 1 1 d .
C23 C 0.0262(3) 0.3225(3) 0.46629(19) 0.0414(6) Uani 1 1 d .
H23A H -0.0456 0.4086 0.4528 0.050 Uiso 1 1 calc R
C24 C -0.0013(3) 0.2373(3) 0.54393(18) 0.0372(6) Uani 1 1 d .
C25 C 0.3528(4) -0.0627(4) 0.5279(3) 0.0699(11) Uani 1 1 d .
H25A H 0.3191 -0.1362 0.5293 0.105 Uiso 1 1 calc R
H25B H 0.3769 -0.0663 0.5883 0.105 Uiso 1 1 calc R
H25C H 0.4377 -0.0733 0.4812 0.105 Uiso 1 1 calc R
C26 C 0.1829(4) 0.3814(4) 0.3257(2) 0.0673(10) Uani 1 1 d .
H26A H 0.1009 0.4674 0.3240 0.101 Uiso 1 1 calc R
H26B H 0.1984 0.3405 0.2698 0.101 Uiso 1 1 calc R
H26C H 0.2681 0.3981 0.3293 0.101 Uiso 1 1 calc R
C27 C -0.1412(4) 0.2779(4) 0.6055(2) 0.0655(10) Uani 1 1 d .
H27A H -0.2070 0.3635 0.5780 0.098 Uiso 1 1 calc R
H27B H -0.1276 0.2898 0.6654 0.098 Uiso 1 1 calc R
H27C H -0.1812 0.2071 0.6137 0.098 Uiso 1 1 calc R
C28 C 0.2003(3) 0.3828(3) 0.8750(2) 0.0430(6) Uani 1 1 d .
H28A H 0.1895 0.3141 0.9286 0.052 Uiso 1 1 calc R
C29 C 0.2728(4) 0.4615(5) 0.9056(3) 0.0815(13) Uani 1 1 d .
H29A H 0.2216 0.4927 0.9648 0.122 Uiso 1 1 calc R
H29B H 0.2720 0.5401 0.8597 0.122 Uiso 1 1 calc R
H29C H 0.3716 0.4026 0.9121 0.122 Uiso 1 1 calc R
C30 C 0.0495(3) 0.4742(3) 0.8586(2) 0.0548(8) Uani 1 1 d .
H30A H -0.0056 0.5120 0.9153 0.082 Uiso 1 1 calc R
H30B H 0.0038 0.4211 0.8403 0.082 Uiso 1 1 calc R
H30C H 0.0532 0.5483 0.8097 0.082 Uiso 1 1 calc R
C31 C 0.4786(3) 0.1937(3) 0.8059(2) 0.0421(6) Uani 1 1 d .
H31A H 0.5189 0.2615 0.8117 0.051 Uiso 1 1 calc R
C32 C 0.4736(3) 0.1038(4) 0.8964(2) 0.0611(9) Uani 1 1 d .
H32A H 0.5709 0.0513 0.9094 0.092 Uiso 1 1 calc R
H32B H 0.4272 0.0417 0.8931 0.092 Uiso 1 1 calc R
H32C H 0.4193 0.1602 0.9456 0.092 Uiso 1 1 calc R
C33 C 0.5755(3) 0.1074(3) 0.7305(2) 0.0575(8) Uani 1 1 d .
H33A H 0.6719 0.0614 0.7465 0.086 Uiso 1 1 calc R
H33B H 0.5789 0.1660 0.6719 0.086 Uiso 1 1 calc R
H33C H 0.5377 0.0396 0.7250 0.086 Uiso 1 1 calc R
C34 C 0.3123(3) 0.4177(3) 0.6785(2) 0.0455(7) Uani 1 1 d .
H34A H 0.2197 0.4967 0.6852 0.055 Uiso 1 1 calc R
C35 C 0.4288(5) 0.4728(4) 0.6747(3) 0.0809(12) Uani 1 1 d .
H35A H 0.4253 0.5433 0.6219 0.121 Uiso 1 1 calc R
H35B H 0.5223 0.3989 0.6684 0.121 Uiso 1 1 calc R
H35C H 0.4137 0.5118 0.7314 0.121 Uiso 1 1 calc R
C36 C 0.3244(4) 0.3688(3) 0.5875(2) 0.0575(8) Uani 1 1 d .
H36A H 0.3151 0.4445 0.5379 0.086 Uiso 1 1 calc R
H36B H 0.2484 0.3344 0.5912 0.086 Uiso 1 1 calc R
H36C H 0.4174 0.2960 0.5750 0.086 Uiso 1 1 calc R
N1 N 0.0853(2) 0.0225(2) 0.64231(14) 0.0346(5) Uani 1 1 d .
N2 N 0.1070(2) -0.0930(2) 0.77432(15) 0.0349(5) Uani 1 1 d .
P1 P 0.29691(7) 0.28526(6) 0.77632(5) 0.03041(14) Uani 1 1 d .
Pt1 Pt 0.199542(9) 0.148704(8) 0.751735(6) 0.02849(4) Uani 1 1 d .

loop_
_atom_site_aniso_label
_atom_site_aniso_U_11
_atom_site_aniso_U_22
_atom_site_aniso_U_33
_atom_site_aniso_U_23
_atom_site_aniso_U_13
_atom_site_aniso_U_12
C1 0.0374(12) 0.0266(11) 0.0265(12) -0.0015(9) -0.0095(10) -0.0142(10)
C3 0.079(2) 0.0474(16) 0.0436(16) 0.0011(12) -0.0292(15) -0.0400(16)
C4 0.076(2) 0.0395(14) 0.0464(16) 0.0027(12) -0.0250(15) -0.0374(14)
C10 0.0462(14) 0.0281(12) 0.0294(13) 0.0007(9) -0.0136(11) -0.0203(10)
C11 0.0411(13) 0.0328(12) 0.0379(14) -0.0005(10) -0.0096(11) -0.0211(11)
C12 0.0487(15) 0.0449(15) 0.0348(14) 0.0001(11) -0.0066(12) -0.0296(12)
C13 0.0569(16) 0.0461(15) 0.0330(14) 0.0053(11) -0.0181(12) -0.0327(13)
C14 0.0429(14) 0.0396(14) 0.0475(17) 0.0041(12) -0.0210(12) -0.0204(12)
C15 0.0395(13) 0.0304(12) 0.0380(14) -0.0009(10) -0.0084(11) -0.0170(10)
C16 0.0447(15) 0.0448(15) 0.0467(17) -0.0029(12) -0.0012(13) -0.0152(12)
C17 0.084(2) 0.092(3) 0.0459(19) 0.0222(17) -0.0360(18) -0.055(2)
C18 0.0411(15) 0.0535(17) 0.0556(19) 0.0016(14) -0.0131(13) -0.0225(13)
C19 0.0476(14) 0.0346(13) 0.0247(12) -0.0014(9) -0.0126(10) -0.0207(11)
C20 0.0490(15) 0.0415(15) 0.0332(14) -0.0029(11) -0.0111(12) -0.0113(12)
C21 0.0491(16) 0.0578(18) 0.0305(14) -0.0033(12) -0.0036(12) -0.0155(14)
C22 0.0548(16) 0.0476(15) 0.0279(13) 0.0014(11) -0.0109(12) -0.0231(13)
C23 0.0512(16) 0.0362(14) 0.0374(15) 0.0031(11) -0.0175(12) -0.0150(12)
C24 0.0445(14) 0.0410(14) 0.0321(14) -0.0037(11) -0.0101(11) -0.0203(12)
C25 0.063(2) 0.057(2) 0.059(2) 0.0019(16) -0.0059(18) 0.0040(17)
C26 0.078(2) 0.073(2) 0.0466(19) 0.0185(17) -0.0124(17) -0.034(2)
C27 0.0535(19) 0.065(2) 0.055(2) 0.0034(17) 0.0023(16) -0.0088(16)
C28 0.0509(16) 0.0448(15) 0.0432(16) -0.0153(12) -0.0061(13) -0.0240(13)
C29 0.078(2) 0.095(3) 0.100(3) -0.059(3) 0.001(2) -0.047(2)
C30 0.0542(17) 0.0466(17) 0.057(2) -0.0060(14) -0.0002(15) -0.0164(14)
C31 0.0351(13) 0.0496(16) 0.0470(16) -0.0021(12) -0.0122(12) -0.0200(12)
C32 0.0472(17) 0.077(2) 0.0513(19) 0.0130(17) -0.0235(15) -0.0162(16)
C33 0.0385(15) 0.0600(19) 0.064(2) -0.0034(16) -0.0056(14) -0.0111(14)
C34 0.0485(16) 0.0344(14) 0.0524(18) 0.0019(12) -0.0067(14) -0.0180(12)
C35 0.099(3) 0.074(3) 0.087(3) 0.013(2) -0.010(2) -0.064(2)
C36 0.067(2) 0.0536(18) 0.0389(17) 0.0079(14) -0.0052(15) -0.0169(16)
N1 0.0518(13) 0.0332(11) 0.0283(11) 0.0001(8) -0.0152(9) -0.0228(10)
N2 0.0496(12) 0.0320(11) 0.0327(12) 0.0014(8) -0.0152(10) -0.0231(9)
P1 0.0352(3) 0.0290(3) 0.0332(3) -0.0010(3) -0.0104(3) -0.0170(3)
Pt1 0.03597(6) 0.02830(6) 0.02736(6) -0.00130(4) -0.01005(4) -0.01666(4)

loop_
_atom_type_symbol
_atom_type_description
_atom_type_scat_dispersion_real
_atom_type_scat_dispersion_imag
_atom_type_scat_source
C C 0.0033 0.0016 'International Tables Vol C Tables 4.2.6.8 and 6.1.1.4'
H H 0.0000 0.0000 'International Tables Vol C Tables 4.2.6.8 and 6.1.1.4'
N N 0.0061 0.0033 'International Tables Vol C Tables 4.2.6.8 and 6.1.1.4'
P P 0.1023 0.0942 'International Tables Vol C Tables 4.2.6.8 and 6.1.1.4'
Pt Pt -1.7033 8.3905 'International Tables Vol C Tables 4.2.6.8 and 6.1.1.4'

loop_
_geom_angle_atom_site_label_1
_geom_angle_atom_site_label_2
_geom_angle_atom_site_label_3
_geom_angle
N2 C1 N1 103.7(2)
N2 C1 Pt1 130.88(19)
N1 C1 Pt1 125.39(17)
C4 C3 N1 106.4(2)
C4 C3 H3A 126.8
N1 C3 H3A 126.8
C3 C4 N2 107.0(2)
C3 C4 H4A 126.5
N2 C4 H4A 126.5
C11 C10 C15 121.9(2)
C11 C10 N2 118.8(2)
C15 C10 N2 119.2(2)
C12 C11 C10 118.1(2)
C12 C11 C18 119.7(2)
C10 C11 C18 122.1(2)
C11 C12 C13 121.7(3)
C11 C12 H12A 119.1
C13 C12 H12A 119.1
C12 C13 C14 118.6(3)
C12 C13 C17 120.5(3)
C14 C13 C17 120.9(3)
C15 C14 C13 121.7(3)
C15 C14 H14A 119.1
C13 C14 H14A 119.1
C14 C15 C10 117.9(2)
C14 C15 C16 120.0(3)
C10 C15 C16 122.1(2)
C15 C16 H16A 109.5
C15 C16 H16B 109.5
H16A C16 H16B 109.5
C15 C16 H16C 109.5
H16A C16 H16C 109.5
H16B C16 H16C 109.5
C13 C17 H17A 109.5
C13 C17 H17B 109.5
H17A C17 H17B 109.5
C13 C17 H17C 109.5
H17A C17 H17C 109.5
H17B C17 H17C 109.5
C11 C18 H18A 109.5
C11 C18 H18B 109.5
H18A C18 H18B 109.5
C11 C18 H18C 109.5
H18A C18 H18C 109.5
H18B C18 H18C 109.5
C24 C19 C20 122.5(2)
C24 C19 N1 119.8(2)
C20 C19 N1 117.7(2)
C21 C20 C19 117.6(3)
C21 C20 C25 121.5(3)
C19 C20 C25 120.9(3)
C22 C21 C20 121.6(3)
C22 C21 H21A 119.2
C20 C21 H21A 119.2
C23 C22 C21 118.9(3)
C23 C22 C26 121.2(3)
C21 C22 C26 120.0(3)
C22 C23 C24 122.0(3)
C22 C23 H23A 119.0
C24 C23 H23A 119.0
C19 C24 C23 117.3(2)
C19 C24 C27 121.4(3)
C23 C24 C27 121.3(3)
C20 C25 H25A 109.5
C20 C25 H25B 109.5
H25A C25 H25B 109.5
C20 C25 H25C 109.5
H25A C25 H25C 109.5
H25B C25 H25C 109.5
C22 C26 H26A 109.5
C22 C26 H26B 109.5
H26A C26 H26B 109.5
C22 C26 H26C 109.5
H26A C26 H26C 109.5
H26B C26 H26C 109.5
C24 C27 H27A 109.5
C24 C27 H27B 109.5
H27A C27 H27B 109.5
C24 C27 H27C 109.5
H27A C27 H27C 109.5
H27B C27 H27C 109.5
C29 C28 C30 110.7(3)
C29 C28 P1 117.4(2)
C30 C28 P1 110.4(2)
C29 C28 H28A 105.8
C30 C28 H28A 105.8
P1 C28 H28A 105.8
C28 C29 H29A 109.5
C28 C29 H29B 109.5
H29A C29 H29B 109.5
C28 C29 H29C 109.5
H29A C29 H29C 109.5
H29B C29 H29C 109.5
C28 C30 H30A 109.5
C28 C30 H30B 109.5
H30A C30 H30B 109.5
C28 C30 H30C 109.5
H30A C30 H30C 109.5
H30B C30 H30C 109.5
C32 C31 C33 109.6(3)
C32 C31 P1 110.17(19)
C33 C31 P1 110.5(2)
C32 C31 H31A 108.8
C33 C31 H31A 108.8
P1 C31 H31A 108.8
C31 C32 H32A 109.5
C31 C32 H32B 109.5
H32A C32 H32B 109.5
C31 C32 H32C 109.5
H32A C32 H32C 109.5
H32B C32 H32C 109.5
C31 C33 H33A 109.5
C31 C33 H33B 109.5
H33A C33 H33B 109.5
C31 C33 H33C 109.5
H33A C33 H33C 109.5
H33B C33 H33C 109.5
C36 C34 C35 110.7(3)
C36 C34 P1 110.3(2)
C35 C34 P1 116.5(3)
C36 C34 H34A 106.2
C35 C34 H34A 106.2
P1 C34 H34A 106.2
C34 C35 H35A 109.5
C34 C35 H35B 109.5
H35A C35 H35B 109.5
C34 C35 H35C 109.5
H35A C35 H35C 109.5
H35B C35 H35C 109.5
C34 C36 H36A 109.5
C34 C36 H36B 109.5
H36A C36 H36B 109.5
C34 C36 H36C 109.5
H36A C36 H36C 109.5
H36B C36 H36C 109.5
C1 N1 C3 111.5(2)
C1 N1 C19 123.3(2)
C3 N1 C19 124.6(2)
C1 N2 C4 111.4(2)
C1 N2 C10 125.5(2)
C4 N2 C10 123.0(2)
C31 P1 C28 103.07(13)
C31 P1 C34 105.82(14)
C28 P1 C34 104.08(14)
C31 P1 Pt1 112.99(9)
C28 P1 Pt1 114.41(9)
C34 P1 Pt1 115.25(11)
C1 Pt1 P1 175.71(7)

loop_
_geom_bond_atom_site_label_1
_geom_bond_atom_site_label_2
_geom_bond_distance
C1 N2 1.349(3)
C1 N1 1.357(3)
C1 Pt1 1.996(2)
C3 C4 1.334(4)
C3 N1 1.382(3)
C3 H3A 0.9500
C4 N2 1.379(3)
C4 H4A 0.9500
C10 C11 1.387(4)
C10 C15 1.398(4)
C10 N2 1.434(3)
C11 C12 1.383(4)
C11 C18 1.505(4)
C12 C13 1.383(4)
C12 H12A 0.9500
C13 C14 1.392(4)
C13 C17 1.499(4)
C14 C15 1.378(4)
C14 H14A 0.9500
C15 C16 1.492(4)
C16 H16A 0.9800
C16 H16B 0.9800
C16 H16C 0.9800
C17 H17A 0.9800
C17 H17B 0.9800
C17 H17C 0.9800
C18 H18A 0.9800
C18 H18B 0.9800
C18 H18C 0.9800
C19 C24 1.385(4)
C19 C20 1.387(4)
C19 N1 1.433(3)
C20 C21 1.383(4)
C20 C25 1.509(4)
C21 C22 1.381(4)
C21 H21A 0.9500
C22 C23 1.371(4)
C22 C26 1.505(4)
C23 C24 1.387(4)
C23 H23A 0.9500
C24 C27 1.490(4)
C25 H25A 0.9800
C25 H25B 0.9800
C25 H25C 0.9800
C26 H26A 0.9800
C26 H26B 0.9800
C26 H26C 0.9800
C27 H27A 0.9800
C27 H27B 0.9800
C27 H27C 0.9800
C28 C29 1.517(4)
C28 C30 1.522(4)
C28 P1 1.860(3)
C28 H28A 1.0000
C29 H29A 0.9800
C29 H29B 0.9800
C29 H29C 0.9800
C30 H30A 0.9800
C30 H30B 0.9800
C30 H30C 0.9800
C31 C32 1.509(4)
C31 C33 1.532(4)
C31 P1 1.848(3)
C31 H31A 1.0000
C32 H32A 0.9800
C32 H32B 0.9800
C32 H32C 0.9800
C33 H33A 0.9800
C33 H33B 0.9800
C33 H33C 0.9800
C34 C36 1.525(5)
C34 C35 1.526(5)
C34 P1 1.864(3)
C34 H34A 1.0000
C35 H35A 0.9800
C35 H35B 0.9800
C35 H35C 0.9800
C36 H36A 0.9800
C36 H36B 0.9800
C36 H36C 0.9800
P1 Pt1 2.2080(7)

loop_
_geom_torsion_atom_site_label_1
_geom_torsion_atom_site_label_2
_geom_torsion_atom_site_label_3
_geom_torsion_atom_site_label_4
_geom_torsion
N1 C3 C4 N2 -0.2(4)
C15 C10 C11 C12 -0.2(4)
N2 C10 C11 C12 177.1(2)
C15 C10 C11 C18 179.8(2)
N2 C10 C11 C18 -2.9(4)
C10 C11 C12 C13 -0.7(4)
C18 C11 C12 C13 179.3(3)
C11 C12 C13 C14 1.3(4)
C11 C12 C13 C17 -179.1(3)
C12 C13 C14 C15 -1.1(4)
C17 C13 C14 C15 179.3(3)
C13 C14 C15 C10 0.3(4)
C13 C14 C15 C16 -178.6(3)
C11 C10 C15 C14 0.3(4)
N2 C10 C15 C14 -176.9(2)
C11 C10 C15 C16 179.3(2)
N2 C10 C15 C16 2.0(4)
C24 C19 C20 C21 1.1(4)
N1 C19 C20 C21 -178.8(2)
C24 C19 C20 C25 178.9(3)
N1 C19 C20 C25 -1.1(4)
C19 C20 C21 C22 -0.3(5)
C25 C20 C21 C22 -178.0(3)
C20 C21 C22 C23 -0.3(5)
C20 C21 C22 C26 178.5(3)
C21 C22 C23 C24 0.0(4)
C26 C22 C23 C24 -178.7(3)
C20 C19 C24 C23 -1.3(4)
N1 C19 C24 C23 178.6(2)
C20 C19 C24 C27 178.9(3)
N1 C19 C24 C27 -1.1(4)
C22 C23 C24 C19 0.8(4)
C22 C23 C24 C27 -179.5(3)
N2 C1 N1 C3 0.6(3)
Pt1 C1 N1 C3 178.3(2)
N2 C1 N1 C19 -170.6(2)
Pt1 C1 N1 C19 7.2(3)
C4 C3 N1 C1 -0.2(4)
C4 C3 N1 C19 170.8(3)
C24 C19 N1 C1 -93.7(3)
C20 C19 N1 C1 86.3(3)
C24 C19 N1 C3 96.3(3)
C20 C19 N1 C3 -83.7(3)
N1 C1 N2 C4 -0.7(3)
Pt1 C1 N2 C4 -178.3(2)
N1 C1 N2 C10 176.7(2)
Pt1 C1 N2 C10 -0.8(4)
C3 C4 N2 C1 0.6(4)
C3 C4 N2 C10 -176.9(3)
C11 C10 N2 C1 112.6(3)
C15 C10 N2 C1 -70.0(3)
C11 C10 N2 C4 -70.2(3)
C15 C10 N2 C4 107.1(3)
C32 C31 P1 C28 59.2(3)
C33 C31 P1 C28 -179.4(2)
C32 C31 P1 C34 168.2(2)
C33 C31 P1 C34 -70.5(2)
C32 C31 P1 Pt1 -64.8(2)
C33 C31 P1 Pt1 56.5(2)
C29 C28 P1 C31 47.5(3)
C30 C28 P1 C31 175.6(2)
C29 C28 P1 C34 -62.8(3)
C30 C28 P1 C34 65.3(2)
C29 C28 P1 Pt1 170.6(3)
C30 C28 P1 Pt1 -61.3(2)
C36 C34 P1 C31 97.8(2)
C35 C34 P1 C31 -29.5(3)
C36 C34 P1 C28 -154.0(2)
C35 C34 P1 C28 78.7(3)
C36 C34 P1 Pt1 -27.9(3)
C35 C34 P1 Pt1 -155.2(2)
